data_4034545
loop_
_publ_author_name
'Massaro, Nicholas P.'
'Chatterji, Aayushi'
'Sharma, Indrajeet'

_publ_section_title
;
 Three-Component Approach to Pyridine-Stabilized Ketenimines for the
 Synthesis of Diverse Heterocycles.
;
_journal_issue 21
_journal_name_full 'The Journal of organic chemistry'
_journal_page_first 13676
_journal_page_last 13685
_journal_paper_doi 10.1021/acs.joc.9b01906
_journal_volume 84
_journal_year 2019
_chemical_formula_moiety 'C16 H9 Br N2 O'
_chemical_formula_sum 'C16 H9 Br N2 O'
_chemical_formula_weight 325.16
_space_group_crystal_system monoclinic
_space_group_IT_number 15
_space_group_name_Hall '-C 2yc'
_space_group_name_H-M_alt 'C 1 2/c 1'
_atom_sites_solution_hydrogens mixed
_atom_sites_solution_primary dual
_atom_sites_solution_secondary difmap
_audit_creation_method SHELXL-2018/3
_cell_angle_alpha 90
_cell_angle_beta 113.580(5)
_cell_angle_gamma 90
_cell_formula_units_Z 8
_cell_length_a 25.468(5)
_cell_length_b 4.6287(8)
_cell_length_c 23.093(4)
_cell_measurement_reflns_used 6223
_cell_measurement_temperature 100(2)
_cell_measurement_theta_max 27.82
_cell_measurement_theta_min 3.07
_cell_volume 2495.0(8)
_computing_cell_refinement 'SAINT (Bruker, 2016)'
_computing_data_collection 'APEX3 (Bruker, 2018)'
_computing_data_reduction 'SAINT (Bruker, 2016)'
_computing_molecular_graphics 'Mercury (CCDC, 2018)'
_computing_publication_material 'SHELXL-2018/3 (Sheldrick, 2015b)'
_computing_structure_refinement 'SHELXL-2018/3 (Sheldrick, 2015b)'
_computing_structure_solution 'SHELXT (Sheldrick, 2015a)'
_diffrn_ambient_temperature 100(2)
_diffrn_measured_fraction_theta_full 0.991
_diffrn_measured_fraction_theta_max 0.991
_diffrn_measurement_device_type 'Bruker Photon II cpad'
_diffrn_measurement_method '\f and \w scans'
_diffrn_radiation_type MoK\a
_diffrn_radiation_wavelength 0.71073
_diffrn_reflns_av_R_equivalents 0.0645
_diffrn_reflns_av_unetI/netI 0.0403
_diffrn_reflns_Laue_measured_fraction_full 0.991
_diffrn_reflns_Laue_measured_fraction_max 0.991
_diffrn_reflns_limit_h_max 33
_diffrn_reflns_limit_h_min -33
_diffrn_reflns_limit_k_max 6
_diffrn_reflns_limit_k_min -6
_diffrn_reflns_limit_l_max 30
_diffrn_reflns_limit_l_min -29
_diffrn_reflns_number 21838
_diffrn_reflns_point_group_measured_fraction_full 0.991
_diffrn_reflns_point_group_measured_fraction_max 0.991
_diffrn_reflns_theta_full 25.242
_diffrn_reflns_theta_max 27.928
_diffrn_reflns_theta_min 2.305
_exptl_absorpt_coefficient_mu 3.290
_exptl_absorpt_correction_T_max 0.869
_exptl_absorpt_correction_T_min 0.671
_exptl_absorpt_correction_type multi-scan
_exptl_absorpt_process_details
; 
 SADABS-2016/2 Krause, L., Herbst-Irmer, R., Sheldrick G.M. & Stalke D., 
 J. Appl. Cryst. 48 (2015) 3-10. 
;
_exptl_crystal_colour orange
_exptl_crystal_density_diffrn 1.731
_exptl_crystal_description block
_exptl_crystal_F_000 1296
_exptl_crystal_size_max 0.132
_exptl_crystal_size_mid 0.066
_exptl_crystal_size_min 0.044
_refine_diff_density_max 1.964
_refine_diff_density_min -1.006
_refine_diff_density_rms 0.156
_refine_ls_extinction_method none
_refine_ls_goodness_of_fit_ref 1.005
_refine_ls_hydrogen_treatment mixed
_refine_ls_matrix_type full
_refine_ls_number_parameters 188
_refine_ls_number_reflns 2960
_refine_ls_number_restraints 0
_refine_ls_restrained_S_all 1.005
_refine_ls_R_factor_all 0.0797
_refine_ls_R_factor_gt 0.0592
_refine_ls_shift/su_max 0.003
_refine_ls_shift/su_mean 0.000
_refine_ls_structure_factor_coef Fsqd
_refine_ls_weighting_details 'w=1/[\s^2^(Fo^2^)+(0.1280P)^2^+20.5000P] where P=(Fo^2^+2Fc^2^)/3'
_refine_ls_weighting_scheme calc
_refine_ls_wR_factor_gt 0.1713
_refine_ls_wR_factor_ref 0.1984
_reflns_Friedel_coverage 0.000
_reflns_number_gt 2356
_reflns_number_total 2960
_reflns_threshold_expression 'I > 2\s(I)'
_cod_data_source_file jo9b01906_si_004.cif
_cod_data_source_block 19097
_cod_original_sg_symbol_H-M 'C 2/c'
_cod_database_code 4034545
_shelx_space_group_comment
; 
The symmetry employed for this shelxl refinement is uniquely defined 
by the following loop, which should always be used as a source of 
symmetry information in preference to the above space-group names. 
They are only intended as comments. 
;
_shelx_estimated_absorpt_t_min 0.671
_shelx_estimated_absorpt_t_max 0.869

loop_
_space_group_symop_operation_xyz
'x, y, z'
'-x, y, -z+1/2'
'x+1/2, y+1/2, z'
'-x+1/2, y+1/2, -z+1/2'
'-x, -y, -z'
'x, -y, z-1/2'
'-x+1/2, -y+1/2, -z'
'x+1/2, -y+1/2, z-1/2'

loop_
_atom_site_label
_atom_site_type_symbol
_atom_site_fract_x
_atom_site_fract_y
_atom_site_fract_z
_atom_site_U_iso_or_equiv
_atom_site_adp_type
_atom_site_occupancy
_atom_site_site_symmetry_order
_atom_site_calc_flag
_atom_site_refinement_flags_posn
_atom_site_refinement_flags_adp
Br1 Br 0.63728(3) 0.52625(13) 0.16815(3) 0.0264(2) Uani 1 1 d . .
O1 O 0.60812(19) 0.6765(10) 0.53660(19) 0.0268(9) Uani 1 1 d . .
N1 N 0.7068(2) 1.0152(10) 0.4318(2) 0.0211(10) Uani 1 1 d . .
N2 N 0.6965(2) 1.0623(13) 0.5265(3) 0.0250(11) Uani 1 1 d . .
H2A H 0.723(3) 1.198(17) 0.540(3) 0.030 Uiso 1 1 d . U
H2B H 0.680(4) 1.021(15) 0.549(4) 0.030 Uiso 1 1 d . U
C1 C 0.6580(2) 0.6706(13) 0.2510(3) 0.0233(12) Uani 1 1 d . .
C2 C 0.7021(3) 0.8754(14) 0.2749(3) 0.0250(12) Uani 1 1 d . .
H2 H 0.721429 0.939618 0.249544 0.030 Uiso 1 1 calc R U
C3 C 0.7172(3) 0.9827(13) 0.3345(3) 0.0243(12) Uani 1 1 d . .
H3 H 0.746787 1.123410 0.349904 0.029 Uiso 1 1 calc R U
C4 C 0.6900(2) 0.8895(13) 0.3739(3) 0.0224(11) Uani 1 1 d . .
C5 C 0.6814(2) 0.9332(12) 0.4697(3) 0.0209(11) Uani 1 1 d . .
C6 C 0.6388(2) 0.7143(12) 0.4508(3) 0.0199(10) Uani 1 1 d . .
C7 C 0.6051(3) 0.6056(13) 0.4851(3) 0.0239(12) Uani 1 1 d . .
C8 C 0.5640(2) 0.3921(13) 0.4404(3) 0.0208(11) Uani 1 1 d . .
C9 C 0.5215(3) 0.2317(13) 0.4477(3) 0.0267(13) Uani 1 1 d . .
H9 H 0.515084 0.244725 0.485410 0.032 Uiso 1 1 calc R U
C10 C 0.4884(3) 0.0511(13) 0.3991(3) 0.0266(13) Uani 1 1 d . .
H10 H 0.458812 -0.059769 0.403467 0.032 Uiso 1 1 calc R U
C11 C 0.4977(3) 0.0292(13) 0.3441(3) 0.0268(13) Uani 1 1 d . .
H11 H 0.474891 -0.098561 0.311518 0.032 Uiso 1 1 calc R U
C12 C 0.5410(2) 0.1969(13) 0.3361(3) 0.0227(11) Uani 1 1 d . .
H12 H 0.547391 0.184409 0.298365 0.027 Uiso 1 1 calc R U
C13 C 0.5736(2) 0.3785(12) 0.3845(3) 0.0214(11) Uani 1 1 d . .
C14 C 0.6215(3) 0.5856(12) 0.3918(3) 0.0200(11) Uani 1 1 d . .
C15 C 0.6459(3) 0.6744(13) 0.3497(3) 0.0223(11) Uani 1 1 d . .
C16 C 0.6312(2) 0.5640(12) 0.2880(3) 0.0178(10) Uani 1 1 d . .
H16 H 0.603038 0.416923 0.272165 0.021 Uiso 1 1 calc R U

loop_
_atom_site_aniso_label
_atom_site_aniso_U_11
_atom_site_aniso_U_22
_atom_site_aniso_U_33
_atom_site_aniso_U_23
_atom_site_aniso_U_13
_atom_site_aniso_U_12
Br1 0.0265(3) 0.0359(4) 0.0188(3) -0.0039(2) 0.0113(3) -0.0013(2)
O1 0.035(2) 0.028(2) 0.022(2) -0.0009(17) 0.0164(19) -0.0007(19)
N1 0.022(2) 0.023(2) 0.019(2) -0.0024(18) 0.0087(19) -0.0023(18)
N2 0.026(3) 0.032(3) 0.020(3) -0.001(2) 0.013(2) -0.004(2)
C1 0.025(3) 0.024(3) 0.024(3) -0.004(2) 0.014(2) -0.001(2)
C2 0.026(3) 0.028(3) 0.029(3) -0.005(2) 0.019(2) -0.004(2)
C3 0.023(3) 0.027(3) 0.023(3) -0.002(2) 0.008(2) -0.003(2)
C4 0.021(3) 0.024(3) 0.023(3) -0.004(2) 0.010(2) 0.001(2)
C5 0.022(3) 0.022(2) 0.020(3) -0.002(2) 0.009(2) 0.002(2)
C6 0.021(2) 0.021(3) 0.019(3) 0.001(2) 0.010(2) 0.000(2)
C7 0.029(3) 0.019(3) 0.024(3) 0.003(2) 0.012(2) 0.000(2)
C8 0.022(3) 0.020(3) 0.020(3) 0.003(2) 0.008(2) -0.001(2)
C9 0.030(3) 0.027(3) 0.030(3) 0.006(2) 0.019(3) 0.003(2)
C10 0.030(3) 0.024(3) 0.028(3) 0.007(2) 0.013(3) -0.002(2)
C11 0.028(3) 0.028(3) 0.021(3) -0.001(2) 0.007(2) -0.002(2)
C12 0.025(3) 0.025(3) 0.019(3) 0.001(2) 0.009(2) -0.001(2)
C13 0.024(3) 0.018(3) 0.023(3) 0.002(2) 0.010(2) 0.000(2)
C14 0.027(3) 0.019(2) 0.015(3) -0.001(2) 0.009(2) -0.006(2)
C15 0.026(3) 0.021(3) 0.024(3) 0.002(2) 0.014(2) 0.000(2)
C16 0.023(3) 0.019(2) 0.016(2) 0.0007(19) 0.013(2) -0.003(2)

loop_
_atom_type_symbol
_atom_type_description
_atom_type_scat_dispersion_real
_atom_type_scat_dispersion_imag
_atom_type_scat_source
C C 0.0033 0.0016 'International Tables Vol C Tables 4.2.6.8 and 6.1.1.4'
H H 0.0000 0.0000 'International Tables Vol C Tables 4.2.6.8 and 6.1.1.4'
N N 0.0061 0.0033 'International Tables Vol C Tables 4.2.6.8 and 6.1.1.4'
O O 0.0106 0.0060 'International Tables Vol C Tables 4.2.6.8 and 6.1.1.4'
Br Br -0.2901 2.4595 'International Tables Vol C Tables 4.2.6.8 and 6.1.1.4'

loop_
_geom_angle_atom_site_label_1
_geom_angle_atom_site_label_2
_geom_angle_atom_site_label_3
_geom_angle
C5 N1 C4 118.6(5)
C5 N2 H2A 123(5)
C5 N2 H2B 120(6)
H2A N2 H2B 117(7)
C16 C1 C2 120.9(5)
C16 C1 Br1 119.5(4)
C2 C1 Br1 119.5(4)
C3 C2 C1 120.0(5)
C3 C2 H2 120.0
C1 C2 H2 120.0
C2 C3 C4 121.6(6)
C2 C3 H3 119.2
C4 C3 H3 119.2
N1 C4 C3 117.4(5)
N1 C4 C15 124.5(5)
C3 C4 C15 118.1(5)
N1 C5 N2 119.2(5)
N1 C5 C6 120.9(5)
N2 C5 C6 120.0(6)
C14 C6 C5 120.7(5)
C14 C6 C7 111.0(5)
C5 C6 C7 128.2(5)
O1 C7 C6 128.1(6)
O1 C7 C8 127.3(6)
C6 C7 C8 104.6(5)
C9 C8 C13 121.5(6)
C9 C8 C7 129.4(5)
C13 C8 C7 109.2(5)
C8 C9 C10 118.7(6)
C8 C9 H9 120.7
C10 C9 H9 120.7
C9 C10 C11 121.1(6)
C9 C10 H10 119.4
C11 C10 H10 119.4
C10 C11 C12 120.3(6)
C10 C11 H11 119.8
C12 C11 H11 119.8
C13 C12 C11 118.3(5)
C13 C12 H12 120.8
C11 C12 H12 120.8
C12 C13 C8 120.1(5)
C12 C13 C14 132.5(5)
C8 C13 C14 107.4(5)
C6 C14 C15 120.0(5)
C6 C14 C13 107.9(5)
C15 C14 C13 132.0(5)
C14 C15 C16 125.3(5)
C14 C15 C4 115.2(5)
C16 C15 C4 119.4(5)
C1 C16 C15 119.8(5)
C1 C16 H16 120.1
C15 C16 H16 120.1

loop_
_geom_bond_atom_site_label_1
_geom_bond_atom_site_label_2
_geom_bond_distance
Br1 C1 1.891(6)
O1 C7 1.207(7)
N1 C5 1.334(8)
N1 C4 1.361(7)
N2 C5 1.350(8)
N2 H2A 0.89(8)
N2 H2B 0.81(9)
C1 C16 1.382(7)
C1 C2 1.403(8)
C2 C3 1.367(8)
C2 H2 0.9500
C3 C4 1.413(8)
C3 H3 0.9500
C4 C15 1.438(8)
C5 C6 1.420(8)
C6 C14 1.387(8)
C6 C7 1.468(8)
C7 C8 1.508(8)
C8 C9 1.377(8)
C8 C13 1.407(8)
C9 C10 1.383(9)
C9 H9 0.9500
C10 C11 1.385(9)
C10 H10 0.9500
C11 C12 1.421(9)
C11 H11 0.9500
C12 C13 1.380(8)
C12 H12 0.9500
C13 C14 1.507(8)
C14 C15 1.408(7)
C15 C16 1.415(8)
C16 H16 0.9500

loop_
_geom_hbond_atom_site_label_D
_geom_hbond_atom_site_label_H
_geom_hbond_atom_site_label_A
_geom_hbond_distance_DH
_geom_hbond_distance_HA
_geom_hbond_distance_DA
_geom_hbond_angle_DHA
_geom_hbond_site_symmetry_A
_geom_hbond_publ_flag
N2 H2A N1 0.89(8) 2.10(8) 2.987(8) 172(7) 7_676 yes
N2 H2B O1 0.81(9) 2.36(8) 2.955(7) 131(7) . yes

loop_
_geom_torsion_atom_site_label_1
_geom_torsion_atom_site_label_2
_geom_torsion_atom_site_label_3
_geom_torsion_atom_site_label_4
_geom_torsion
C16 C1 C2 C3 -3.2(9)
Br1 C1 C2 C3 179.6(5)
C1 C2 C3 C4 0.9(10)
C5 N1 C4 C3 179.4(5)
C5 N1 C4 C15 0.9(9)
C2 C3 C4 N1 -178.0(6)
C2 C3 C4 C15 0.6(9)
C4 N1 C5 N2 -178.1(5)
C4 N1 C5 C6 1.5(8)
N1 C5 C6 C14 -1.6(8)
N2 C5 C6 C14 178.0(6)
N1 C5 C6 C7 -177.5(6)
N2 C5 C6 C7 2.1(9)
C14 C6 C7 O1 -178.1(6)
C5 C6 C7 O1 -1.9(10)
C14 C6 C7 C8 -0.3(7)
C5 C6 C7 C8 176.0(5)
O1 C7 C8 C9 -0.2(11)
C6 C7 C8 C9 -178.2(6)
O1 C7 C8 C13 178.2(6)
C6 C7 C8 C13 0.3(6)
C13 C8 C9 C10 0.8(9)
C7 C8 C9 C10 179.1(6)
C8 C9 C10 C11 0.4(9)
C9 C10 C11 C12 -1.1(9)
C10 C11 C12 C13 0.6(9)
C11 C12 C13 C8 0.6(9)
C11 C12 C13 C14 -179.0(6)
C9 C8 C13 C12 -1.4(9)
C7 C8 C13 C12 -180.0(5)
C9 C8 C13 C14 178.4(5)
C7 C8 C13 C14 -0.2(7)
C5 C6 C14 C15 -0.8(9)
C7 C6 C14 C15 175.7(5)
C5 C6 C14 C13 -176.4(5)
C7 C6 C14 C13 0.1(7)
C12 C13 C14 C6 179.8(6)
C8 C13 C14 C6 0.0(7)
C12 C13 C14 C15 4.9(11)
C8 C13 C14 C15 -174.8(6)
C6 C14 C15 C16 -178.8(6)
C13 C14 C15 C16 -4.5(11)
C6 C14 C15 C4 2.9(8)
C13 C14 C15 C4 177.3(6)
N1 C4 C15 C14 -3.1(9)
C3 C4 C15 C14 178.4(5)
N1 C4 C15 C16 178.5(6)
C3 C4 C15 C16 0.1(8)
C2 C1 C16 C15 3.8(9)
Br1 C1 C16 C15 -179.0(4)
C14 C15 C16 C1 179.6(6)
C4 C15 C16 C1 -2.2(9)
